data_4068297
loop_
_publ_author_name
'Hershberger, John C.'
'Day, Victor W.'
'Malinakova, Helena C.'

_publ_section_title
;
 Diastereoinduction in the Synthesis of Pallada(II)pyrrolidinones:
 Palladacycles with Two Pd-bonded Stereogenic Carbons
;
_journal_issue 3
_journal_name_full Organometallics
_journal_page_first 810
_journal_paper_doi 10.1021/om800630f
_journal_volume 28
_journal_year 2009
_chemical_formula_sum 'C49 H45 N O P2 Pd'
_chemical_formula_weight 832.20
_chemical_name_systematic
; 
 ? 
;
_space_group_IT_number 14
_symmetry_cell_setting monoclinic
_symmetry_space_group_name_Hall '-P 2ybc'
_symmetry_space_group_name_H-M 'P 1 21/c 1'
_atom_sites_solution_hydrogens geom
_atom_sites_solution_primary direct
_atom_sites_solution_secondary difmap
_audit_creation_method SHELXL-97
_cell_angle_alpha 90.00
_cell_angle_beta 99.6380(10)
_cell_angle_gamma 90.00
_cell_formula_units_Z 4
_cell_length_a 9.4625(4)
_cell_length_b 21.0456(9)
_cell_length_c 19.7459(8)
_cell_measurement_reflns_used 6831
_cell_measurement_temperature 100(2)
_cell_measurement_theta_max 27.48
_cell_measurement_theta_min 2.20
_cell_volume 3876.8(3)
_computing_cell_refinement 'Bruker SAINT'
_computing_data_collection 'Bruker SMART'
_computing_data_reduction 'Bruker SAINT'
_computing_molecular_graphics 'Bruker SHELXTL'
_computing_publication_material 'Bruker SHELXTL'
_computing_structure_refinement 'Bruker SHELXTL'
_computing_structure_solution 'Bruker SHELXTL'
_diffrn_ambient_temperature 100(2)
_diffrn_measured_fraction_theta_full 0.998
_diffrn_measured_fraction_theta_max 0.998
_diffrn_measurement_device_type 'Bruker SMART APEX CCD area detector'
_diffrn_measurement_method 'phi and omega scans'
_diffrn_radiation_monochromator graphite
_diffrn_radiation_source 'fine-focus sealed tube'
_diffrn_radiation_type MoK\a
_diffrn_radiation_wavelength 0.71073
_diffrn_reflns_av_R_equivalents 0.0533
_diffrn_reflns_av_sigmaI/netI 0.0489
_diffrn_reflns_limit_h_max 13
_diffrn_reflns_limit_h_min -13
_diffrn_reflns_limit_k_max 30
_diffrn_reflns_limit_k_min -30
_diffrn_reflns_limit_l_max 28
_diffrn_reflns_limit_l_min -28
_diffrn_reflns_number 48863
_diffrn_reflns_theta_full 30.53
_diffrn_reflns_theta_max 30.53
_diffrn_reflns_theta_min 2.39
_diffrn_standards_decay_% 0.00
_exptl_absorpt_coefficient_mu 0.601
_exptl_absorpt_correction_T_max 1.000
_exptl_absorpt_correction_T_min 0.910
_exptl_absorpt_correction_type multi-scan
_exptl_crystal_colour 'Pale yellow'
_exptl_crystal_density_diffrn 1.426
_exptl_crystal_density_method 'not measured'
_exptl_crystal_description 'Rectangular plate'
_exptl_crystal_F_000 1720
_exptl_crystal_size_max 0.16
_exptl_crystal_size_mid 0.12
_exptl_crystal_size_min 0.08
_refine_diff_density_max 0.672
_refine_diff_density_min -0.444
_refine_diff_density_rms 0.088
_refine_ls_extinction_method none
_refine_ls_goodness_of_fit_ref 1.033
_refine_ls_hydrogen_treatment refall
_refine_ls_matrix_type full
_refine_ls_number_parameters 667
_refine_ls_number_reflns 11852
_refine_ls_number_restraints 0
_refine_ls_restrained_S_all 1.033
_refine_ls_R_factor_all 0.0519
_refine_ls_R_factor_gt 0.0379
_refine_ls_shift/su_max 0.001
_refine_ls_shift/su_mean 0.000
_refine_ls_structure_factor_coef Fsqd
_refine_ls_weighting_details 'calc w=1/[\s^2^(Fo^2^)+(0.0338P)^2^+1.4061P] where P=(Fo^2^+2Fc^2^)/3'
_refine_ls_weighting_scheme calc
_refine_ls_wR_factor_gt 0.0780
_refine_ls_wR_factor_ref 0.0821
_reflns_number_gt 9729
_reflns_number_total 11852
_reflns_threshold_expression >2sigma(I)
_cod_data_source_file om800630f_si_001.cif
_cod_data_source_block k86d_(cis-4)
_cod_depositor_comments
;
The following automatic conversions were performed:

'_symmetry_cell_setting' value 'Monoclinic' changed to 'monoclinic'
according to /home/saulius/struct/CIF-dictionaries/cif_core.dic
dictionary named 'cif_core.dic' version 2.4.2 from 2011-04-26.

Automatic conversion script
Id: cif_fix_values 1715 2011-07-08 13:25:40Z adriana 
;
_cod_original_sg_symbol_H-M P2(1)/c
_cod_database_code 4068297

loop_
_symmetry_equiv_pos_as_xyz
'x, y, z'
'-x, y+1/2, -z+1/2'
'-x, -y, -z'
'x, -y-1/2, z-1/2'

loop_
_atom_site_label
_atom_site_type_symbol
_atom_site_fract_x
_atom_site_fract_y
_atom_site_fract_z
_atom_site_U_iso_or_equiv
_atom_site_adp_type
_atom_site_occupancy
_atom_site_symmetry_multiplicity
_atom_site_calc_flag
Pd Pd 0.150064(15) 0.673150(6) 0.316128(7) 0.01175(4) Uani 1 1 d
P1 P -0.08007(5) 0.71002(2) 0.27371(3) 0.01499(10) Uani 1 1 d
P2 P 0.03351(5) 0.57632(2) 0.31284(3) 0.01401(10) Uani 1 1 d
O O 0.57951(15) 0.68763(7) 0.41182(8) 0.0239(3) Uani 1 1 d
C1 C 0.3484(2) 0.64140(9) 0.36658(10) 0.0148(4) Uani 1 1 d
H1 H 0.321(3) 0.6313(12) 0.4100(13) 0.029(7) Uiso 1 1 d
C2 C 0.4527(2) 0.69565(9) 0.38492(10) 0.0151(4) Uani 1 1 d
N3 N 0.39393(17) 0.75389(7) 0.37261(8) 0.0156(3) Uani 1 1 d
C4 C 0.2542(2) 0.76129(9) 0.32890(10) 0.0143(4) Uani 1 1 d
H4 H 0.199(2) 0.7910(11) 0.3512(11) 0.015(5) Uiso 1 1 d
C5 C 0.4158(2) 0.58544(9) 0.33753(10) 0.0163(4) Uani 1 1 d
C6 C 0.4383(2) 0.58405(10) 0.26949(11) 0.0214(4) Uani 1 1 d
H6 H 0.410(2) 0.6177(11) 0.2433(12) 0.017(6) Uiso 1 1 d
C7 C 0.5024(2) 0.53225(11) 0.24307(13) 0.0272(5) Uani 1 1 d
H7 H 0.518(3) 0.5339(12) 0.1969(13) 0.029(7) Uiso 1 1 d
C8 C 0.5424(2) 0.47955(11) 0.28392(13) 0.0279(5) Uani 1 1 d
H8 H 0.586(3) 0.4436(13) 0.2644(14) 0.038(7) Uiso 1 1 d
C9 C 0.5204(2) 0.47977(11) 0.35106(14) 0.0296(5) Uani 1 1 d
H9 H 0.540(3) 0.4435(13) 0.3797(13) 0.035(7) Uiso 1 1 d
C10 C 0.4595(2) 0.53227(10) 0.37753(12) 0.0241(4) Uani 1 1 d
H10 H 0.444(3) 0.5319(12) 0.4261(13) 0.030(7) Uiso 1 1 d
C11 C 0.4756(2) 0.81073(9) 0.39538(11) 0.0176(4) Uani 1 1 d
H11A H 0.465(2) 0.8398(10) 0.3600(11) 0.012(5) Uiso 1 1 d
H11B H 0.576(3) 0.7994(11) 0.4079(12) 0.021(6) Uiso 1 1 d
C12 C 0.4287(2) 0.84311(9) 0.45622(10) 0.0175(4) Uani 1 1 d
C13 C 0.3176(2) 0.82013(10) 0.48766(11) 0.0223(4) Uani 1 1 d
H13 H 0.273(3) 0.7847(13) 0.4696(13) 0.031(7) Uiso 1 1 d
C14 C 0.2802(3) 0.85062(11) 0.54444(11) 0.0255(5) Uani 1 1 d
H14 H 0.208(3) 0.8348(13) 0.5641(14) 0.039(8) Uiso 1 1 d
C15 C 0.3530(3) 0.90399(11) 0.57123(12) 0.0273(5) Uani 1 1 d
H15 H 0.328(3) 0.9240(12) 0.6095(13) 0.024(6) Uiso 1 1 d
C16 C 0.4640(3) 0.92729(11) 0.54090(13) 0.0309(5) Uani 1 1 d
H16 H 0.521(3) 0.9640(12) 0.5577(12) 0.027(7) Uiso 1 1 d
C17 C 0.5010(3) 0.89735(10) 0.48368(12) 0.0253(5) Uani 1 1 d
H17 H 0.569(3) 0.9113(13) 0.4620(14) 0.036(7) Uiso 1 1 d
C18 C 0.2689(2) 0.78774(9) 0.25981(10) 0.0146(4) Uani 1 1 d
C19 C 0.3701(2) 0.76449(10) 0.22273(11) 0.0204(4) Uani 1 1 d
H19 H 0.438(3) 0.7328(12) 0.2415(13) 0.028(7) Uiso 1 1 d
C20 C 0.3739(2) 0.78513(11) 0.15642(12) 0.0240(4) Uani 1 1 d
H20 H 0.437(3) 0.7708(13) 0.1316(14) 0.038(8) Uiso 1 1 d
C21 C 0.2785(2) 0.83050(10) 0.12461(11) 0.0210(4) Uani 1 1 d
C22 C 0.1823(2) 0.85620(9) 0.16272(11) 0.0212(4) Uani 1 1 d
H22 H 0.118(3) 0.8867(11) 0.1433(12) 0.023(6) Uiso 1 1 d
C23 C 0.1769(2) 0.83555(9) 0.22893(11) 0.0183(4) Uani 1 1 d
H23 H 0.110(3) 0.8513(12) 0.2552(13) 0.030(7) Uiso 1 1 d
C24 C 0.2803(3) 0.84953(12) 0.05128(12) 0.0297(5) Uani 1 1 d
H24A H 0.202(3) 0.8311(12) 0.0194(14) 0.032(7) Uiso 1 1 d
H24B H 0.270(3) 0.8925(14) 0.0467(13) 0.035(7) Uiso 1 1 d
H24C H 0.368(3) 0.8395(13) 0.0357(14) 0.037(8) Uiso 1 1 d
C25 C -0.2116(2) 0.65000(10) 0.29332(12) 0.0195(4) Uani 1 1 d
H25A H -0.280(3) 0.6717(11) 0.3147(12) 0.022(6) Uiso 1 1 d
H25B H -0.258(2) 0.6325(11) 0.2483(12) 0.023(6) Uiso 1 1 d
C26 C -0.1385(2) 0.59711(10) 0.33968(11) 0.0174(4) Uani 1 1 d
H26A H -0.196(2) 0.5605(11) 0.3378(11) 0.017(6) Uiso 1 1 d
H26B H -0.114(3) 0.6119(11) 0.3855(13) 0.024(6) Uiso 1 1 d
C27 C -0.1309(2) 0.78364(9) 0.31311(10) 0.0158(4) Uani 1 1 d
C28 C -0.0737(2) 0.79423(10) 0.38160(11) 0.0200(4) Uani 1 1 d
H28 H -0.013(3) 0.7632(11) 0.4068(12) 0.024(6) Uiso 1 1 d
C29 C -0.1009(2) 0.85027(11) 0.41393(12) 0.0245(4) Uani 1 1 d
H29 H -0.057(3) 0.8581(13) 0.4611(15) 0.040(8) Uiso 1 1 d
C30 C -0.1848(2) 0.89684(10) 0.37820(13) 0.0249(5) Uani 1 1 d
H30 H -0.201(3) 0.9340(12) 0.3981(13) 0.029(7) Uiso 1 1 d
C31 C -0.2443(3) 0.88661(11) 0.31044(13) 0.0267(5) Uani 1 1 d
H31 H -0.302(3) 0.9158(13) 0.2851(14) 0.038(8) Uiso 1 1 d
C32 C -0.2179(2) 0.83017(10) 0.27780(12) 0.0233(4) Uani 1 1 d
H32 H -0.254(3) 0.8237(12) 0.2322(14) 0.031(7) Uiso 1 1 d
C33 C -0.1304(2) 0.72190(9) 0.18126(10) 0.0178(4) Uani 1 1 d
C34 C -0.0245(2) 0.73095(9) 0.14127(10) 0.0168(4) Uani 1 1 d
H34 H 0.075(2) 0.7290(9) 0.1625(10) 0.006(5) Uiso 1 1 d
C35 C -0.0608(2) 0.74269(10) 0.07158(11) 0.0205(4) Uani 1 1 d
H35 H 0.016(3) 0.7511(12) 0.0454(13) 0.032(7) Uiso 1 1 d
C36 C -0.2034(2) 0.74505(10) 0.04013(11) 0.0229(4) Uani 1 1 d
H36 H -0.230(3) 0.7565(13) -0.0080(14) 0.039(8) Uiso 1 1 d
C37 C -0.3091(2) 0.73385(11) 0.07917(11) 0.0256(5) Uani 1 1 d
H37 H -0.409(3) 0.7316(13) 0.0596(14) 0.038(8) Uiso 1 1 d
C38 C -0.2744(2) 0.72232(11) 0.14889(11) 0.0244(5) Uani 1 1 d
H38 H -0.346(3) 0.7110(11) 0.1786(12) 0.024(6) Uiso 1 1 d
C39 C 0.1025(2) 0.51149(9) 0.36972(10) 0.0164(4) Uani 1 1 d
C40 C 0.1252(2) 0.52309(11) 0.44025(11) 0.0230(4) Uani 1 1 d
H40 H 0.097(3) 0.5613(12) 0.4548(13) 0.029(7) Uiso 1 1 d
C41 C 0.1880(2) 0.47781(11) 0.48634(12) 0.0256(5) Uani 1 1 d
H41 H 0.204(2) 0.4871(11) 0.5328(12) 0.020(6) Uiso 1 1 d
C42 C 0.2292(2) 0.41966(11) 0.46344(12) 0.0261(5) Uani 1 1 d
H42 H 0.278(2) 0.3899(10) 0.4921(11) 0.015(6) Uiso 1 1 d
C43 C 0.2057(3) 0.40739(11) 0.39373(13) 0.0268(5) Uani 1 1 d
H43 H 0.228(3) 0.3708(12) 0.3783(13) 0.027(7) Uiso 1 1 d
C44 C 0.1433(2) 0.45302(10) 0.34677(12) 0.0220(4) Uani 1 1 d
H44 H 0.135(3) 0.4456(12) 0.3016(13) 0.028(7) Uiso 1 1 d
C45 C -0.0227(2) 0.54151(9) 0.22809(10) 0.0162(4) Uani 1 1 d
C46 C 0.0302(2) 0.56666(10) 0.17169(11) 0.0207(4) Uani 1 1 d
H46 H 0.095(2) 0.5995(11) 0.1783(11) 0.018(6) Uiso 1 1 d
C47 C -0.0212(3) 0.54454(11) 0.10602(12) 0.0270(5) Uani 1 1 d
H47 H 0.016(3) 0.5621(11) 0.0702(13) 0.024(6) Uiso 1 1 d
C48 C -0.1239(3) 0.49741(11) 0.09570(12) 0.0285(5) Uani 1 1 d
H48 H -0.162(3) 0.4832(12) 0.0515(13) 0.026(6) Uiso 1 1 d
C49 C -0.1758(2) 0.47152(11) 0.15131(12) 0.0255(5) Uani 1 1 d
H49 H -0.238(3) 0.4403(13) 0.1457(13) 0.031(7) Uiso 1 1 d
C50 C -0.1259(2) 0.49361(10) 0.21685(11) 0.0201(4) Uani 1 1 d
H50 H -0.159(2) 0.4775(11) 0.2525(12) 0.017(6) Uiso 1 1 d

loop_
_atom_site_aniso_label
_atom_site_aniso_U_11
_atom_site_aniso_U_22
_atom_site_aniso_U_33
_atom_site_aniso_U_23
_atom_site_aniso_U_13
_atom_site_aniso_U_12
Pd 0.01055(7) 0.01161(6) 0.01267(7) -0.00026(5) 0.00071(5) -0.00116(5)
P1 0.0117(2) 0.0154(2) 0.0173(2) -0.00093(18) 0.00076(19) -0.00009(17)
P2 0.0142(2) 0.0128(2) 0.0147(2) -0.00015(17) 0.00154(18) -0.00192(17)
O 0.0161(7) 0.0216(7) 0.0300(9) -0.0018(6) -0.0082(6) 0.0005(6)
C1 0.0151(9) 0.0145(8) 0.0140(9) 0.0006(7) 0.0004(7) 0.0003(7)
C2 0.0149(9) 0.0175(8) 0.0118(9) -0.0006(7) -0.0007(7) -0.0007(7)
N3 0.0145(8) 0.0153(7) 0.0157(8) 0.0006(6) -0.0017(6) -0.0023(6)
C4 0.0127(9) 0.0144(8) 0.0155(9) -0.0003(7) 0.0009(7) -0.0013(7)
C5 0.0097(8) 0.0155(9) 0.0231(10) -0.0017(7) 0.0004(7) -0.0012(7)
C6 0.0197(10) 0.0221(10) 0.0215(11) -0.0028(8) 0.0005(8) 0.0009(8)
C7 0.0210(11) 0.0331(12) 0.0262(12) -0.0105(10) 0.0002(9) 0.0017(9)
C8 0.0151(10) 0.0220(10) 0.0454(15) -0.0124(10) 0.0015(9) 0.0019(8)
C9 0.0206(11) 0.0194(10) 0.0480(15) 0.0044(10) 0.0035(10) 0.0044(8)
C10 0.0212(11) 0.0219(10) 0.0289(12) 0.0044(9) 0.0029(9) 0.0040(8)
C11 0.0163(10) 0.0166(9) 0.0187(10) 0.0008(7) -0.0004(8) -0.0041(7)
C12 0.0175(9) 0.0154(8) 0.0178(10) 0.0019(7) -0.0023(8) 0.0012(7)
C13 0.0235(11) 0.0215(10) 0.0199(10) -0.0010(8) -0.0018(8) -0.0077(8)
C14 0.0262(12) 0.0328(12) 0.0177(11) 0.0008(9) 0.0041(9) -0.0066(9)
C15 0.0340(13) 0.0292(11) 0.0187(11) -0.0046(9) 0.0046(9) -0.0019(10)
C16 0.0383(14) 0.0233(11) 0.0321(13) -0.0091(10) 0.0088(11) -0.0113(10)
C17 0.0282(12) 0.0212(10) 0.0279(12) -0.0048(9) 0.0090(10) -0.0080(9)
C18 0.0144(9) 0.0122(8) 0.0161(9) -0.0009(7) -0.0003(7) -0.0026(7)
C19 0.0181(10) 0.0233(10) 0.0196(10) 0.0049(8) 0.0029(8) 0.0064(8)
C20 0.0231(11) 0.0297(11) 0.0207(11) 0.0036(9) 0.0079(9) 0.0042(9)
C21 0.0241(10) 0.0194(9) 0.0181(10) 0.0022(8) -0.0003(8) -0.0039(8)
C22 0.0232(10) 0.0137(9) 0.0235(11) 0.0038(8) -0.0051(8) 0.0007(8)
C23 0.0176(9) 0.0134(9) 0.0232(10) -0.0012(7) 0.0014(8) 0.0002(7)
C24 0.0393(15) 0.0285(12) 0.0201(11) 0.0047(9) 0.0014(10) -0.0034(11)
C25 0.0143(9) 0.0189(9) 0.0257(11) -0.0020(8) 0.0041(8) -0.0011(7)
C26 0.0157(9) 0.0189(9) 0.0179(10) -0.0015(8) 0.0041(8) -0.0041(7)
C27 0.0125(9) 0.0177(9) 0.0178(9) 0.0000(7) 0.0042(7) -0.0008(7)
C28 0.0197(10) 0.0199(10) 0.0206(10) 0.0023(8) 0.0038(8) 0.0011(8)
C29 0.0252(11) 0.0272(11) 0.0218(11) -0.0060(9) 0.0059(9) -0.0042(9)
C30 0.0256(11) 0.0171(9) 0.0354(13) -0.0053(9) 0.0151(10) -0.0021(8)
C31 0.0275(12) 0.0216(10) 0.0325(13) 0.0073(9) 0.0097(10) 0.0090(9)
C32 0.0239(11) 0.0254(10) 0.0200(11) 0.0018(9) 0.0022(9) 0.0062(9)
C33 0.0153(9) 0.0193(9) 0.0172(10) -0.0030(7) -0.0021(8) 0.0019(7)
C34 0.0146(9) 0.0155(8) 0.0188(10) -0.0024(7) -0.0013(7) -0.0001(7)
C35 0.0214(10) 0.0198(9) 0.0197(10) -0.0023(8) 0.0020(8) 0.0009(8)
C36 0.0250(11) 0.0254(10) 0.0164(10) -0.0049(8) -0.0021(8) 0.0046(9)
C37 0.0187(10) 0.0357(12) 0.0197(11) -0.0066(9) -0.0047(8) 0.0035(9)
C38 0.0148(10) 0.0371(12) 0.0206(11) -0.0038(9) 0.0009(8) -0.0001(9)
C39 0.0144(9) 0.0151(8) 0.0187(10) 0.0032(7) 0.0002(7) -0.0026(7)
C40 0.0249(11) 0.0212(10) 0.0223(11) 0.0012(8) 0.0021(9) -0.0025(8)
C41 0.0278(12) 0.0281(11) 0.0193(11) 0.0047(9) -0.0004(9) -0.0028(9)
C42 0.0244(11) 0.0256(11) 0.0258(12) 0.0093(9) -0.0031(9) -0.0010(9)
C43 0.0285(12) 0.0175(10) 0.0338(13) 0.0024(9) 0.0033(10) 0.0025(9)
C44 0.0228(11) 0.0203(10) 0.0217(11) -0.0008(8) -0.0002(9) -0.0014(8)
C45 0.0162(9) 0.0146(8) 0.0165(9) -0.0006(7) -0.0005(7) 0.0016(7)
C46 0.0233(11) 0.0175(9) 0.0217(10) 0.0007(8) 0.0052(8) 0.0007(8)
C47 0.0365(13) 0.0257(11) 0.0190(11) 0.0025(9) 0.0054(10) 0.0043(9)
C48 0.0328(13) 0.0310(12) 0.0192(11) -0.0073(9) -0.0033(10) 0.0066(10)
C49 0.0221(11) 0.0238(11) 0.0276(12) -0.0088(9) -0.0047(9) -0.0037(9)
C50 0.0194(10) 0.0181(9) 0.0220(11) -0.0018(8) 0.0013(8) -0.0029(8)

loop_
_atom_type_symbol
_atom_type_description
_atom_type_scat_dispersion_real
_atom_type_scat_dispersion_imag
_atom_type_scat_source
C C 0.0033 0.0016 'International Tables Vol C Tables 4.2.6.8 and 6.1.1.4'
H H 0.0000 0.0000 'International Tables Vol C Tables 4.2.6.8 and 6.1.1.4'
N N 0.0061 0.0033 'International Tables Vol C Tables 4.2.6.8 and 6.1.1.4'
O O 0.0106 0.0060 'International Tables Vol C Tables 4.2.6.8 and 6.1.1.4'
P P 0.1023 0.0942 'International Tables Vol C Tables 4.2.6.8 and 6.1.1.4'
Pd Pd -0.9988 1.0072 'International Tables Vol C Tables 4.2.6.8 and 6.1.1.4'

loop_
_geom_angle_atom_site_label_1
_geom_angle_atom_site_label_2
_geom_angle_atom_site_label_3
_geom_angle
C1 Pd C4 81.87(7)
C1 Pd P2 96.78(5)
C4 Pd P2 174.62(5)
C1 Pd P1 172.59(6)
C4 Pd P1 98.08(5)
P2 Pd P1 82.579(18)
C33 P1 C27 105.41(9)
C33 P1 C25 103.29(10)
C27 P1 C25 104.69(9)
C33 P1 Pd 118.45(7)
C27 P1 Pd 115.10(7)
C25 P1 Pd 108.47(7)
C39 P2 C45 106.56(9)
C39 P2 C26 104.07(9)
C45 P2 C26 102.87(9)
C39 P2 Pd 121.59(6)
C45 P2 Pd 116.39(7)
C26 P2 Pd 102.84(7)
C5 C1 C2 112.50(16)
C5 C1 Pd 118.45(13)
C2 C1 Pd 111.83(13)
C5 C1 H1 111.4(15)
C2 C1 H1 102.5(15)
Pd C1 H1 98.0(15)
O C2 N3 122.69(18)
O C2 C1 123.05(18)
N3 C2 C1 114.18(16)
C2 N3 C11 120.64(16)
C2 N3 C4 120.48(16)
C11 N3 C4 118.45(16)
N3 C4 C18 111.31(15)
N3 C4 Pd 109.72(12)
C18 C4 Pd 109.40(12)
N3 C4 H4 107.7(13)
C18 C4 H4 108.3(13)
Pd C4 H4 110.4(13)
C10 C5 C6 116.80(19)
C10 C5 C1 121.31(19)
C6 C5 C1 121.89(18)
C7 C6 C5 121.6(2)
C7 C6 H6 120.9(15)
C5 C6 H6 117.5(15)
C8 C7 C6 120.2(2)
C8 C7 H7 121.0(15)
C6 C7 H7 118.8(15)
C9 C8 C7 119.2(2)
C9 C8 H8 121.8(16)
C7 C8 H8 119.0(16)
C8 C9 C10 120.3(2)
C8 C9 H9 121.8(16)
C10 C9 H9 117.8(16)
C9 C10 C5 121.9(2)
C9 C10 H10 119.6(15)
C5 C10 H10 118.5(15)
N3 C11 C12 113.93(17)
N3 C11 H11A 109.0(14)
C12 C11 H11A 107.2(14)
N3 C11 H11B 108.9(14)
C12 C11 H11B 108.2(14)
H11A C11 H11B 109.5(19)
C17 C12 C13 118.0(2)
C17 C12 C11 119.26(19)
C13 C12 C11 122.77(18)
C14 C13 C12 120.8(2)
C14 C13 H13 122.5(17)
C12 C13 H13 116.7(16)
C15 C14 C13 120.6(2)
C15 C14 H14 120.0(18)
C13 C14 H14 119.4(18)
C14 C15 C16 119.4(2)
C14 C15 H15 120.3(15)
C16 C15 H15 120.4(15)
C15 C16 C17 120.3(2)
C15 C16 H16 123.5(14)
C17 C16 H16 116.2(15)
C16 C17 C12 120.9(2)
C16 C17 H17 123.3(18)
C12 C17 H17 115.8(18)
C19 C18 C23 117.18(18)
C19 C18 C4 121.71(17)
C23 C18 C4 121.06(18)
C20 C19 C18 121.12(19)
C20 C19 H19 117.6(15)
C18 C19 H19 121.3(15)
C19 C20 C21 121.7(2)
C19 C20 H20 122.7(18)
C21 C20 H20 115.6(18)
C22 C21 C20 117.32(19)
C22 C21 C24 122.2(2)
C20 C21 C24 120.4(2)
C21 C22 C23 121.44(19)
C21 C22 H22 119.6(15)
C23 C22 H22 118.9(15)
C22 C23 C18 121.10(19)
C22 C23 H23 122.8(16)
C18 C23 H23 116.0(16)
C21 C24 H24A 112.9(16)
C21 C24 H24B 109.9(17)
H24A C24 H24B 106(2)
C21 C24 H24C 113.7(17)
H24A C24 H24C 108(2)
H24B C24 H24C 106(2)
C26 C25 P1 111.54(14)
C26 C25 H25A 111.0(15)
P1 C25 H25A 107.2(14)
C26 C25 H25B 110.8(14)
P1 C25 H25B 106.1(14)
H25A C25 H25B 110(2)
C25 C26 P2 109.42(14)
C25 C26 H26A 111.7(14)
P2 C26 H26A 109.1(14)
C25 C26 H26B 110.1(14)
P2 C26 H26B 105.6(14)
H26A C26 H26B 110.7(19)
C28 C27 C32 118.50(19)
C28 C27 P1 117.53(15)
C32 C27 P1 123.92(16)
C29 C28 C27 120.9(2)
C29 C28 H28 119.0(14)
C27 C28 H28 120.1(14)
C30 C29 C28 120.3(2)
C30 C29 H29 119.2(17)
C28 C29 H29 120.4(17)
C29 C30 C31 119.5(2)
C29 C30 H30 121.2(17)
C31 C30 H30 119.3(16)
C30 C31 C32 120.4(2)
C30 C31 H31 122.3(17)
C32 C31 H31 117.2(17)
C27 C32 C31 120.4(2)
C27 C32 H32 118.7(16)
C31 C32 H32 120.9(16)
C34 C33 C38 118.54(19)
C34 C33 P1 119.70(15)
C38 C33 P1 121.76(16)
C35 C34 C33 120.47(19)
C35 C34 H34 120.2(12)
C33 C34 H34 119.4(12)
C34 C35 C36 120.8(2)
C34 C35 H35 118.3(15)
C36 C35 H35 120.8(15)
C37 C36 C35 119.0(2)
C37 C36 H36 119.8(16)
C35 C36 H36 121.2(16)
C36 C37 C38 120.8(2)
C36 C37 H37 122.5(16)
C38 C37 H37 116.6(16)
C37 C38 C33 120.3(2)
C37 C38 H38 123.8(14)
C33 C38 H38 115.7(14)
C44 C39 C40 118.45(19)
C44 C39 P2 123.67(16)
C40 C39 P2 117.71(15)
C41 C40 C39 120.9(2)
C41 C40 H40 121.3(16)
C39 C40 H40 117.7(16)
C40 C41 C42 120.6(2)
C40 C41 H41 119.2(15)
C42 C41 H41 120.2(15)
C43 C42 C41 119.0(2)
C43 C42 H42 117.9(14)
C41 C42 H42 122.9(14)
C42 C43 C44 120.9(2)
C42 C43 H43 120.5(17)
C44 C43 H43 118.6(17)
C39 C44 C43 120.2(2)
C39 C44 H44 119.7(16)
C43 C44 H44 119.9(16)
C50 C45 C46 118.75(19)
C50 C45 P2 121.71(16)
C46 C45 P2 119.35(15)
C47 C46 C45 120.0(2)
C47 C46 H46 120.5(14)
C45 C46 H46 119.4(14)
C48 C47 C46 120.5(2)
C48 C47 H47 121.8(15)
C46 C47 H47 117.7(15)
C47 C48 C49 120.0(2)
C47 C48 H48 121.4(15)
C49 C48 H48 118.6(15)
C50 C49 C48 119.9(2)
C50 C49 H49 119.1(17)
C48 C49 H49 120.9(17)
C49 C50 C45 120.8(2)
C49 C50 H50 120.3(15)
C45 C50 H50 118.9(15)

loop_
_geom_bond_atom_site_label_1
_geom_bond_atom_site_label_2
_geom_bond_distance
Pd C1 2.0822(19)
Pd C4 2.0956(18)
Pd P2 2.3128(5)
Pd P1 2.3313(5)
P1 C33 1.825(2)
P1 C27 1.834(2)
P1 C25 1.859(2)
P2 C39 1.8176(19)
P2 C45 1.823(2)
P2 C26 1.847(2)
O C2 1.240(2)
C1 C5 1.499(3)
C1 C2 1.513(3)
C1 H1 0.96(2)
C2 N3 1.351(2)
N3 C11 1.454(2)
N3 C4 1.461(2)
C4 C18 1.502(3)
C4 H4 0.97(2)
C5 C10 1.392(3)
C5 C6 1.395(3)
C6 C7 1.391(3)
C6 H6 0.89(2)
C7 C8 1.386(3)
C7 H7 0.95(3)
C8 C9 1.376(4)
C8 H8 0.97(3)
C9 C10 1.388(3)
C9 H9 0.95(3)
C10 H10 0.99(3)
C11 C12 1.511(3)
C11 H11A 0.92(2)
C11 H11B 0.97(2)
C12 C17 1.393(3)
C12 C13 1.394(3)
C13 C14 1.388(3)
C13 H13 0.90(3)
C14 C15 1.376(3)
C14 H14 0.90(3)
C15 C16 1.383(3)
C15 H15 0.93(2)
C16 C17 1.389(3)
C16 H16 0.97(2)
C17 H17 0.88(3)
C18 C19 1.388(3)
C18 C23 1.402(3)
C19 C20 1.386(3)
C19 H19 0.96(3)
C20 C21 1.389(3)
C20 H20 0.89(3)
C21 C22 1.384(3)
C21 C24 1.505(3)
C22 C23 1.387(3)
C22 H22 0.92(2)
C23 H23 0.95(3)
C24 H24A 0.97(3)
C24 H24B 0.91(3)
C24 H24C 0.96(3)
C25 C26 1.531(3)
C25 H25A 0.94(2)
C25 H25B 1.00(2)
C26 H26A 0.94(2)
C26 H26B 0.95(2)
C27 C28 1.388(3)
C27 C32 1.390(3)
C28 C29 1.386(3)
C28 H28 0.95(2)
C29 C30 1.379(3)
C29 H29 0.97(3)
C30 C31 1.379(3)
C30 H30 0.90(3)
C31 C32 1.394(3)
C31 H31 0.91(3)
C32 H32 0.92(3)
C33 C34 1.389(3)
C33 C38 1.405(3)
C34 C35 1.384(3)
C34 H34 0.96(2)
C35 C36 1.388(3)
C35 H35 0.98(3)
C36 C37 1.381(3)
C36 H36 0.97(3)
C37 C38 1.382(3)
C37 H37 0.96(3)
C38 H38 0.99(2)
C39 C44 1.388(3)
C39 C40 1.395(3)
C40 C41 1.382(3)
C40 H40 0.91(3)
C41 C42 1.383(3)
C41 H41 0.92(2)
C42 C43 1.381(3)
C42 H42 0.92(2)
C43 C44 1.395(3)
C43 H43 0.87(3)
C44 H44 0.90(3)
C45 C50 1.395(3)
C45 C46 1.400(3)
C46 C47 1.387(3)
C46 H46 0.92(2)
C47 C48 1.379(3)
C47 H47 0.92(2)
C48 C49 1.387(3)
C48 H48 0.94(2)
C49 C50 1.382(3)
C49 H49 0.87(3)
C50 H50 0.89(2)

loop_
_geom_torsion_atom_site_label_1
_geom_torsion_atom_site_label_2
_geom_torsion_atom_site_label_3
_geom_torsion_atom_site_label_4
_geom_torsion
C1 Pd P1 C33 177.2(4)
C4 Pd P1 C33 88.07(9)
P2 Pd P1 C33 -97.31(8)
C1 Pd P1 C27 51.2(4)
C4 Pd P1 C27 -37.91(9)
P2 Pd P1 C27 136.70(7)
C1 Pd P1 C25 -65.7(4)
C4 Pd P1 C25 -154.76(9)
P2 Pd P1 C25 19.86(8)
C1 Pd P2 C39 18.94(10)
C4 Pd P2 C39 -56.2(6)
P1 Pd P2 C39 -153.62(8)
C1 Pd P2 C45 -113.80(9)
C4 Pd P2 C45 171.1(6)
P1 Pd P2 C45 73.64(7)
C1 Pd P2 C26 134.59(9)
C4 Pd P2 C26 59.5(6)
P1 Pd P2 C26 -37.97(7)
C4 Pd C1 C5 -132.46(16)
P2 Pd C1 C5 52.79(15)
P1 Pd C1 C5 137.4(3)
C4 Pd C1 C2 0.84(13)
P2 Pd C1 C2 -173.91(13)
P1 Pd C1 C2 -89.3(4)
C5 C1 C2 O -39.8(3)
Pd C1 C2 O -175.93(16)
C5 C1 C2 N3 143.34(17)
Pd C1 C2 N3 7.2(2)
O C2 N3 C11 -4.6(3)
C1 C2 N3 C11 172.28(17)
O C2 N3 C4 167.74(18)
C1 C2 N3 C4 -15.3(3)
C2 N3 C4 C18 -105.73(19)
C11 N3 C4 C18 66.8(2)
C2 N3 C4 Pd 15.5(2)
C11 N3 C4 Pd -171.96(14)
C1 Pd C4 N3 -7.88(13)
P2 Pd C4 N3 67.9(6)
P1 Pd C4 N3 164.63(12)
C1 Pd C4 C18 114.50(14)
P2 Pd C4 C18 -169.7(5)
P1 Pd C4 C18 -72.98(13)
C2 C1 C5 C10 101.1(2)
Pd C1 C5 C10 -125.88(18)
C2 C1 C5 C6 -78.7(2)
Pd C1 C5 C6 54.4(2)
C10 C5 C6 C7 -0.5(3)
C1 C5 C6 C7 179.25(19)
C5 C6 C7 C8 1.7(3)
C6 C7 C8 C9 -1.3(3)
C7 C8 C9 C10 -0.3(3)
C8 C9 C10 C5 1.5(4)
C6 C5 C10 C9 -1.1(3)
C1 C5 C10 C9 179.2(2)
C2 N3 C11 C12 -106.7(2)
C4 N3 C11 C12 80.8(2)
N3 C11 C12 C17 178.63(19)
N3 C11 C12 C13 0.3(3)
C17 C12 C13 C14 0.2(3)
C11 C12 C13 C14 178.6(2)
C12 C13 C14 C15 -0.5(4)
C13 C14 C15 C16 0.2(4)
C14 C15 C16 C17 0.4(4)
C15 C16 C17 C12 -0.8(4)
C13 C12 C17 C16 0.4(3)
C11 C12 C17 C16 -178.0(2)
N3 C4 C18 C19 45.7(2)
Pd C4 C18 C19 -75.7(2)
N3 C4 C18 C23 -136.69(18)
Pd C4 C18 C23 101.88(18)
C23 C18 C19 C20 -3.8(3)
C4 C18 C19 C20 173.91(19)
C18 C19 C20 C21 1.0(3)
C19 C20 C21 C22 2.3(3)
C19 C20 C21 C24 -176.9(2)
C20 C21 C22 C23 -2.8(3)
C24 C21 C22 C23 176.4(2)
C21 C22 C23 C18 0.0(3)
C19 C18 C23 C22 3.3(3)
C4 C18 C23 C22 -174.43(18)
C33 P1 C25 C26 134.06(15)
C27 P1 C25 C26 -115.81(15)
Pd P1 C25 C26 7.54(17)
P1 C25 C26 P2 -39.81(18)
C39 P2 C26 C25 -177.69(14)
C45 P2 C26 C25 -66.67(15)
Pd P2 C26 C25 54.65(14)
C33 P1 C27 C28 -164.49(16)
C25 P1 C27 C28 86.93(17)
Pd P1 C27 C28 -32.04(17)
C33 P1 C27 C32 12.8(2)
C25 P1 C27 C32 -95.76(19)
Pd P1 C27 C32 145.27(16)
C32 C27 C28 C29 -0.9(3)
P1 C27 C28 C29 176.52(17)
C27 C28 C29 C30 -0.5(3)
C28 C29 C30 C31 1.5(3)
C29 C30 C31 C32 -1.1(3)
C28 C27 C32 C31 1.3(3)
P1 C27 C32 C31 -175.99(17)
C30 C31 C32 C27 -0.3(3)
C27 P1 C33 C34 108.02(17)
C25 P1 C33 C34 -142.39(16)
Pd P1 C33 C34 -22.51(19)
C27 P1 C33 C38 -71.85(19)
C25 P1 C33 C38 37.7(2)
Pd P1 C33 C38 157.62(16)
C38 C33 C34 C35 2.6(3)
P1 C33 C34 C35 -177.26(15)
C33 C34 C35 C36 -0.6(3)
C34 C35 C36 C37 -1.6(3)
C35 C36 C37 C38 1.9(3)
C36 C37 C38 C33 0.1(4)
C34 C33 C38 C37 -2.3(3)
P1 C33 C38 C37 177.53(18)
C45 P2 C39 C44 17.8(2)
C26 P2 C39 C44 126.08(18)
Pd P2 C39 C44 -118.88(16)
C45 P2 C39 C40 -167.07(16)
C26 P2 C39 C40 -58.76(18)
Pd P2 C39 C40 56.27(18)
C44 C39 C40 C41 0.6(3)
P2 C39 C40 C41 -174.78(17)
C39 C40 C41 C42 -0.4(3)
C40 C41 C42 C43 -0.3(3)
C41 C42 C43 C44 0.8(4)
C40 C39 C44 C43 -0.1(3)
P2 C39 C44 C43 174.98(17)
C42 C43 C44 C39 -0.6(3)
C39 P2 C45 C50 58.62(18)
C26 P2 C45 C50 -50.53(18)
Pd P2 C45 C50 -162.12(14)
C39 P2 C45 C46 -126.47(16)
C26 P2 C45 C46 124.38(17)
Pd P2 C45 C46 12.79(18)
C50 C45 C46 C47 0.9(3)
P2 C45 C46 C47 -174.21(17)
C45 C46 C47 C48 -0.5(3)
C46 C47 C48 C49 -0.4(4)
C47 C48 C49 C50 0.9(3)
C48 C49 C50 C45 -0.5(3)
C46 C45 C50 C49 -0.4(3)
P2 C45 C50 C49 174.57(17)
